data_2007750
loop_
_publ_author_name
'Mizuguchi, Jin'

_publ_section_title
;
 <i>N</i>,<i>N</i>'-Bis(2-phenethyl)perylene-3,4:9,10-bis(dicarboximide)
;
_journal_issue 10
_journal_name_full 'Acta Crystallographica Section C'
_journal_page_first 1479
_journal_page_last 1481
_journal_paper_doi 10.1107/S0108270198005575
_journal_volume 54
_journal_year 1998
_chemical_formula_moiety 'C40 H26 N2 O4'
_chemical_formula_sum 'C40 H26 N2 O4'
_chemical_formula_weight 598.66
_chemical_name_systematic
;
N,N'-bis(2-phenylethyl)perylene-3,4:9,10-bis(dicarboximide)
;
_space_group_IT_number 14
_symmetry_cell_setting monoclinic
_symmetry_space_group_name_Hall '-P 2ybc'
_symmetry_space_group_name_H-M 'P 1 21/c 1'
_audit_creation_method 'from TEXRAY.INF file'
_cell_angle_alpha 90
_cell_angle_beta 100.270(10)
_cell_angle_gamma 90
_cell_formula_units_Z 2
_cell_length_a 4.7370(10)
_cell_length_b 32.450(3)
_cell_length_c 9.5070(10)
_cell_measurement_reflns_used 25
_cell_measurement_temperature 298.2
_cell_measurement_theta_max 17.5
_cell_measurement_theta_min 10.0
_cell_volume 1438.0(4)
_computing_cell_refinement 'CAD-4 Software'
_computing_data_collection 'CAD-4 Software (Enraf-Nonius, 1989)'
_computing_data_reduction 'TEXSAN (Molecular Structure Corporation, 1995)'
_computing_molecular_graphics 'ORTEPII (Johnson, 1976)'
_computing_publication_material TEXSAN
_computing_structure_refinement TEXSAN
_computing_structure_solution 'SHELXS86 (Sheldrick, 1985)'
_diffrn_ambient_temperature 298.2
_diffrn_measurement_device 'Nonius CAD-4'
_diffrn_measurement_method \q/2\q
_diffrn_radiation_monochromator graphite
_diffrn_radiation_source 'X-ray sealed tube'
_diffrn_radiation_type CuK\a
_diffrn_radiation_wavelength 1.5418
_diffrn_reflns_av_R_equivalents 0.017
_diffrn_reflns_av_sigmaI/netI 0.076
_diffrn_reflns_limit_h_max 5
_diffrn_reflns_limit_h_min 0
_diffrn_reflns_limit_k_max 40
_diffrn_reflns_limit_k_min 0
_diffrn_reflns_limit_l_max 11
_diffrn_reflns_limit_l_min -11
_diffrn_reflns_number 3385
_diffrn_reflns_reduction_process 'Lp corrections applied'
_diffrn_reflns_theta_max 75
_diffrn_reflns_theta_min 3
_diffrn_standards_decay_% 1.04
_diffrn_standards_interval_time 60
_diffrn_standards_number 3
_exptl_absorpt_coefficient_mu 0.721
_exptl_absorpt_correction_type none
_exptl_crystal_colour black
_exptl_crystal_density_diffrn 1.383
_exptl_crystal_density_meas 1.342
_exptl_crystal_density_method 'flotation in benzene/carbontetrachloride'
_exptl_crystal_description acicular
_exptl_crystal_F_000 624
_exptl_crystal_size_max 0.54
_exptl_crystal_size_mid 0.12
_exptl_crystal_size_min 0.07
_refine_diff_density_max 0.25
_refine_diff_density_min -0.22
_refine_ls_extinction_coef 0.01(2)
_refine_ls_extinction_method 'Zachariasen (1967) type 2 Gaussian isotropic'
_refine_ls_goodness_of_fit_obs 1.340
_refine_ls_hydrogen_treatment noref
_refine_ls_matrix_type full
_refine_ls_number_constraints 0
_refine_ls_number_parameters 209
_refine_ls_number_reflns 1880
_refine_ls_number_restraints 0
_refine_ls_R_factor_obs 0.076
_refine_ls_shift/esd_max <0.0001
_refine_ls_shift/esd_mean 0.0000
_refine_ls_structure_factor_coef F
_refine_ls_weighting_details 'w = 1/[\s^2^(Fo) + 0.00319|Fo|^2^]'
_refine_ls_weighting_scheme calc
_refine_ls_wR_factor_obs 0.109
_reflns_number_observed 1880
_reflns_number_total 3109
_reflns_observed_criterion I>\s(I)
_cod_data_source_file oa1058.cif
_cod_data_source_block oa1058
_cod_depositor_comments
;
The following automatic conversions were performed:

'_refine_ls_weighting_scheme' value 'w = 1/[\s^2^(Fo) +
0.00319|Fo|^2^]' was changed to 'calc'. New tag
'_refine_ls_weighting_details' was created. The value of the new tag
was set to 'w = 1/[\s^2^(Fo) + 0.00319|Fo|^2^]'.

Automatic conversion script
Id: cif_fix_values 3143 2015-03-26 13:38:13Z robertas 
;
_cod_original_cell_volume 1438.00(10)
_cod_original_sg_symbol_H-M 'P 21/c'
_cod_database_code 2007750
_cod_database_fobs_code 2007750

loop_
_symmetry_equiv_pos_as_xyz
x,y,z
-x,1/2+y,1/2-z
-x,-y,-z
x,1/2-y,1/2+z

loop_
_atom_site_aniso_label
_atom_site_aniso_U_11
_atom_site_aniso_U_22
_atom_site_aniso_U_33
_atom_site_aniso_U_12
_atom_site_aniso_U_13
_atom_site_aniso_U_23
O1 0.078(2) 0.066(2) 0.079(2) 0.0100(10) -0.0320(10) -0.008(2)
O2 0.073(2) 0.0430(10) 0.085(2) 0.0170(10) -0.0030(10) -0.0020(10)
N1 0.049(2) 0.0440(10) 0.063(2) 0.0040(10) -0.0010(10) 0.0060(10)
C1 0.0390(10) 0.0380(10) 0.044(2) -0.0040(10) 0.0070(10) -0.0040(10)
C2 0.0380(10) 0.0350(10) 0.042(2) -0.0030(10) 0.0080(10) -0.0020(10)
C3 0.039(2) 0.0390(10) 0.043(2) -0.0030(10) 0.0070(10) -0.0020(10)
C4 0.053(2) 0.044(2) 0.051(2) 0.0020(10) -0.0020(10) -0.0090(10)
C5 0.058(2) 0.038(2) 0.056(2) 0.0020(10) 0.0050(10) -0.0080(10)
C6 0.043(2) 0.040(2) 0.051(2) -0.0010(10) 0.0070(10) 0.0000(10)
C7 0.042(2) 0.0370(10) 0.044(2) -0.0040(10) 0.0060(10) 0.0020(10)
C8 0.043(2) 0.042(2) 0.050(2) -0.0020(10) 0.0030(10) 0.0020(10)
C9 0.050(2) 0.048(2) 0.056(2) -0.0010(10) -0.0060(10) -0.0050(10)
C10 0.053(2) 0.041(2) 0.054(2) 0.0010(10) -0.0020(10) -0.0080(10)
C11 0.049(2) 0.049(2) 0.059(2) -0.0050(10) -0.0010(10) 0.002(2)
C12 0.052(2) 0.041(2) 0.056(2) 0.0030(10) 0.0080(10) 0.0040(10)
C13 0.049(2) 0.056(2) 0.070(2) 0.0070(10) 0.004(2) 0.013(2)
C14 0.061(2) 0.081(3) 0.094(3) 0.008(2) 0.019(2) 0.034(3)
C15 0.064(2) 0.062(2) 0.059(2) 0.009(2) 0.009(2) 0.015(2)
C16 0.087(3) 0.087(3) 0.059(3) 0.002(2) 0.011(2) -0.002(2)
C17 0.087(4) 0.176(7) 0.062(3) 0.006(4) -0.007(2) 0.021(4)
C18 0.101(4) 0.164(7) 0.109(5) 0.055(4) 0.011(3) 0.068(5)
C19 0.147(5) 0.075(4) 0.136(6) 0.048(3) 0.032(4) 0.031(4)
C20 0.110(4) 0.062(3) 0.096(4) 0.009(2) -0.006(3) -0.004(3)

loop_
_atom_site_label
_atom_site_fract_x
_atom_site_fract_y
_atom_site_fract_z
_atom_site_U_iso_or_equiv
_atom_site_thermal_displace_type
_atom_site_calc_flag
_atom_site_calc_attached_atom
_atom_site_refinement_flags
_atom_site_occupancy
O1 -0.5159(6) 0.55823(9) 0.5548(3) 0.0801(9) Uani d . . 1.00
O2 -0.2562(5) 0.65365(7) 0.9012(3) 0.0693(8) Uani d . . 1.00
N1 -0.3963(5) 0.60500(8) 0.7320(3) 0.0533(8) Uani d . . 1.00
C1 0.3110(6) 0.48703(9) 0.8710(3) 0.0405(8) Uani d . . 1.00
C2 0.2763(5) 0.52641(8) 0.9321(3) 0.0381(7) Uani d . . 1.00
C3 0.4606(6) 0.54016(9) 1.0590(3) 0.0406(8) Uani d . . 1.00
C4 0.4181(7) 0.57969(10) 1.1096(4) 0.0507(9) Uani d . . 1.00
C5 0.2018(7) 0.60511(9) 1.0420(4) 0.0513(9) Uani d . . 1.00
C6 0.0161(6) 0.59223(9) 0.9226(3) 0.0449(8) Uani d . . 1.00
C7 0.0528(6) 0.55289(9) 0.8642(3) 0.0413(8) Uani d . . 1.00
C8 -0.1297(6) 0.54001(9) 0.7380(3) 0.0456(8) Uani d . . 1.00
C9 -0.0905(7) 0.50210(10) 0.6802(4) 0.0531(9) Uani d . . 1.00
C10 0.1275(6) 0.47616(10) 0.7453(4) 0.0510(9) Uani d . . 1.00
C11 -0.3610(7) 0.56730(10) 0.6663(4) 0.0534(9) Uani d . . 1.00
C12 -0.2175(7) 0.61991(10) 0.8548(4) 0.0496(9) Uani d . . 1.00
C13 -0.6275(7) 0.63250(10) 0.6603(4) 0.0590(10) Uani d . . 1.00
C14 -0.5243(8) 0.65950(10) 0.5516(5) 0.0780(10) Uani d . . 1.00
C15 -0.7696(8) 0.68330(10) 0.4644(4) 0.0620(10) Uani d . . 1.00
C16 -0.9357(10) 0.6661(2) 0.3469(5) 0.0780(10) Uani d . . 1.00
C17 -1.1450(10) 0.6879(3) 0.2661(5) 0.111(2) Uani d . . 1.00
C18 -1.2050(10) 0.7273(3) 0.3032(8) 0.126(3) Uani d . . 1.00
C19 -1.051(2) 0.7444(2) 0.4216(8) 0.118(2) Uani d . . 1.00
C20 -0.8370(10) 0.72250(10) 0.5028(6) 0.092(2) Uani d . . 1.00
H(4) 0.5415 0.5893 1.1928 0.0611 Uiso calc . . 1.00
H(5) 0.1810 0.6319 1.0789 0.0617 Uiso calc . . 1.00
H(9) -0.2132 0.4935 0.5951 0.0640 Uiso calc . . 1.00
H(10) 0.1522 0.4502 0.7029 0.0613 Uiso calc . . 1.00
H(13a) -0.7825 0.6161 0.6137 0.0714 Uiso calc . . 1.00
H(13b) -0.6911 0.6494 0.7300 0.0714 Uiso calc . . 1.00
H(14a) -0.3873 0.6784 0.5995 0.0940 Uiso calc . . 1.00
H(14b) -0.4375 0.6427 0.4892 0.0940 Uiso calc . . 1.00
H(16) -0.9025 0.6383 0.3222 0.0937 Uiso calc . . 1.00
H(17) -1.2533 0.6759 0.1823 0.1335 Uiso calc . . 1.00
H(18) -1.3534 0.7426 0.2460 0.1516 Uiso calc . . 1.00
H(19) -1.0916 0.7717 0.4486 0.1423 Uiso calc . . 1.00
H(20) -0.7306 0.7345 0.5871 0.1110 Uiso calc . . 1.00

loop_
_atom_type_symbol
_atom_type_scat_dispersion_real
_atom_type_scat_dispersion_imag
_atom_type_scat_source
C 0.018 0.009
;International Tables for Crystallography
(1992, Vol. C, Tables 4.2.6.8 and 6.1.1.1)
;
H 0.000 0.000
;International Tables for Crystallography
(1992, Vol. C, Table 6.1.1.2)
;
N 0.031 0.018
;International Tables for Crystallography
(1992, Vol. C, Tables 4.2.6.8 and 6.1.1.1)
;
O 0.049 0.032
;International Tables for Crystallography
(1992, Vol. C, Tables 4.2.6.8 and 6.1.1.1)
;

loop_
_geom_angle_atom_site_label_1
_geom_angle_atom_site_label_2
_geom_angle_atom_site_label_3
_geom_angle_site_symmetry_1
_geom_angle_site_symmetry_2
_geom_angle_site_symmetry_3
_geom_angle
_geom_angle_publ_flag
C11 N1 C12 1_555 1_555 1_555 125.0(3) yes
C11 N1 C13 1_555 1_555 1_555 117.3(3) yes
C12 N1 C13 1_555 1_555 1_555 117.6(3) yes
C2 C1 C3 1_555 1_555 3_667 119.0(2) yes
C2 C1 C10 1_555 1_555 1_555 118.6(2) yes
C3 C1 C10 3_667 1_555 1_555 122.5(3) yes
C1 C2 C3 1_555 1_555 1_555 121.8(2) yes
C1 C2 C7 1_555 1_555 1_555 119.0(2) yes
C3 C2 C7 1_555 1_555 1_555 119.1(2) yes
C1 C3 C2 3_667 1_555 1_555 119.2(2) yes
C1 C3 C4 3_667 1_555 1_555 122.5(2) yes
C2 C3 C4 1_555 1_555 1_555 118.3(2) yes
C3 C4 C5 1_555 1_555 1_555 121.8(3) yes
C3 C4 H(4) 1_555 1_555 1_555 119.1(3) no
C5 C4 H(4) 1_555 1_555 1_555 119.1(3) no
C4 C5 C6 1_555 1_555 1_555 121.1(3) yes
C4 C5 H(5) 1_555 1_555 1_555 119.5(3) no
C6 C5 H(5) 1_555 1_555 1_555 119.4(3) no
C5 C6 C7 1_555 1_555 1_555 119.7(3) yes
C5 C6 C12 1_555 1_555 1_555 119.7(3) yes
C7 C6 C12 1_555 1_555 1_555 120.6(3) yes
C2 C7 C6 1_555 1_555 1_555 119.9(2) yes
C2 C7 C8 1_555 1_555 1_555 119.9(3) yes
C6 C7 C8 1_555 1_555 1_555 120.2(3) yes
C7 C8 C9 1_555 1_555 1_555 120.0(3) yes
C7 C8 C11 1_555 1_555 1_555 120.4(3) yes
C9 C8 C11 1_555 1_555 1_555 119.6(3) yes
C8 C9 C10 1_555 1_555 1_555 120.4(3) yes
C8 C9 H(9) 1_555 1_555 1_555 119.8(3) no
C10 C9 H(9) 1_555 1_555 1_555 119.8(3) no
C1 C10 C9 1_555 1_555 1_555 122.0(3) yes
C1 C10 H(10) 1_555 1_555 1_555 119.0(3) no
C9 C10 H(10) 1_555 1_555 1_555 119.0(3) no
O1 C11 N1 1_555 1_555 1_555 120.2(3) yes
O1 C11 C8 1_555 1_555 1_555 122.7(3) yes
N1 C11 C8 1_555 1_555 1_555 117.1(3) yes
O2 C12 N1 1_555 1_555 1_555 120.7(3) yes
O2 C12 C6 1_555 1_555 1_555 122.7(3) yes
N1 C12 C6 1_555 1_555 1_555 116.6(3) yes
N1 C13 C14 1_555 1_555 1_555 111.3(3) yes
N1 C13 H(13a) 1_555 1_555 1_555 109.0(3) no
N1 C13 H(13b) 1_555 1_555 1_555 109.1(3) no
C14 C13 H(13a) 1_555 1_555 1_555 109.0(3) no
C14 C13 H(13b) 1_555 1_555 1_555 109.0(4) no
H(13a) C13 H(13b) 1_555 1_555 1_555 109.5(4) no
C13 C14 C15 1_555 1_555 1_555 111.3(3) yes
C13 C14 H(14a) 1_555 1_555 1_555 109.0(4) no
C13 C14 H(14b) 1_555 1_555 1_555 109.0(4) no
C15 C14 H(14a) 1_555 1_555 1_555 109.0(4) no
C15 C14 H(14b) 1_555 1_555 1_555 109.0(4) no
H(14a) C14 H(14b) 1_555 1_555 1_555 109.5(4) no
C14 C15 C16 1_555 1_555 1_555 120.8(4) yes
C14 C15 C20 1_555 1_555 1_555 121.1(4) yes
C16 C15 C20 1_555 1_555 1_555 118.0(4) yes
C15 C16 C17 1_555 1_555 1_555 120.7(5) yes
C15 C16 H(16) 1_555 1_555 1_555 119.6(4) no
C17 C16 H(16) 1_555 1_555 1_555 119.7(5) no
C16 C17 C18 1_555 1_555 1_555 120.6(5) yes
C16 C17 H(17) 1_555 1_555 1_555 119.8(7) no
C18 C17 H(17) 1_555 1_555 1_555 119.6(6) no
C17 C18 C19 1_555 1_555 1_555 119.7(6) yes
C17 C18 H(18) 1_555 1_555 1_555 120.4(7) no
C19 C18 H(18) 1_555 1_555 1_555 119.9(8) no
C18 C19 C20 1_555 1_555 1_555 119.8(6) yes
C18 C19 H(19) 1_555 1_555 1_555 120.3(7) no
C20 C19 H(19) 1_555 1_555 1_555 119.9(7) no
C15 C20 C19 1_555 1_555 1_555 121.0(5) yes
C15 C20 H(20) 1_555 1_555 1_555 119.4(4) no
C19 C20 H(20) 1_555 1_555 1_555 119.6(5) no

loop_
_geom_bond_atom_site_label_1
_geom_bond_atom_site_label_2
_geom_bond_site_symmetry_1
_geom_bond_site_symmetry_2
_geom_bond_distance
_geom_bond_publ_flag
O1 C11 1_555 1_555 1.213(4) yes
O2 C12 1_555 1_555 1.206(4) yes
N1 C11 1_555 1_555 1.397(4) yes
N1 C12 1_555 1_555 1.401(4) yes
N1 C13 1_555 1_555 1.479(4) yes
C1 C2 1_555 1_555 1.425(4) yes
C1 C3 1_555 3_667 1.461(4) yes
C1 C10 1_555 1_555 1.392(4) yes
C2 C3 1_555 1_555 1.429(4) yes
C2 C7 1_555 1_555 1.425(4) yes
C3 C4 1_555 1_555 1.397(4) yes
C4 C5 1_555 1_555 1.380(4) yes
C5 C6 1_555 1_555 1.372(4) yes
C6 C7 1_555 1_555 1.415(4) yes
C6 C12 1_555 1_555 1.480(4) yes
C7 C8 1_555 1_555 1.412(4) yes
C8 C9 1_555 1_555 1.374(5) yes
C8 C11 1_555 1_555 1.477(4) yes
C9 C10 1_555 1_555 1.388(4) yes
C13 C14 1_555 1_555 1.503(6) yes
C14 C15 1_555 1_555 1.513(5) yes
C15 C16 1_555 1_555 1.367(6) yes
C15 C20 1_555 1_555 1.375(6) yes
C16 C17 1_555 1_555 1.343(7) yes
C17 C18 1_555 1_555 1.370(10) yes
C18 C19 1_555 1_555 1.350(10) yes
C19 C20 1_555 1_555 1.360(8) yes

loop_
_geom_contact_atom_site_label_1
_geom_contact_atom_site_label_2
_geom_contact_distance
_geom_contact_site_symmetry_1
_geom_contact_site_symmetry_2
O1 C9 3.289(4) 1_555 3_466
O2 C19 3.446(7) 1_555 4_665
O2 C5 3.479(4) 1_555 1_455
O2 C17 3.592(6) 1_555 1_656
N1 C7 3.526(4) 1_555 1_455
C1 C7 3.541(4) 1_555 3_567
C1 C8 3.575(4) 1_555 1_655
C2 C11 3.557(5) 1_555 1_655
C2 C2 3.561(6) 1_555 3_567
C3 C9 3.558(5) 1_555 3_567
C3 C6 3.562(4) 1_555 1_655
C4 C12 3.472(5) 1_555 1_655
C5 C12 3.566(5) 1_555 1_655
C6 C13 3.505(5) 1_555 1_655
